data_4339187
loop_
_publ_author_name
'Wu, Adam'
'Masland, Joshua'
'Swartz, Rodney D.'
'Kaminsky, Werner'
'Mayer, James M.'

_publ_section_title
;
 Synthesis and characterization of ruthenium bis(beta-diketonato)
 pyridine-imidazole complexes for hydrogen atom transfer.
;
_journal_issue 26
_journal_name_full 'Inorganic chemistry'
_journal_page_first 11190
_journal_page_last 11201
_journal_paper_doi 10.1021/ic7015726
_journal_volume 46
_journal_year 2007
_chemical_formula_moiety 'C18 H11 F12 N3 O4 Ru'
_chemical_formula_sum 'C18 H11 F12 N3 O4 Ru'
_chemical_formula_weight 662.37
_chemical_name_common AW06
_chemical_name_systematic AW06
_space_group_IT_number 14
_symmetry_cell_setting monoclinic
_symmetry_Int_Tables_number 14
_symmetry_space_group_name_Hall '-P 2ybc'
_symmetry_space_group_name_H-M 'P 1 21/c 1'
_atom_sites_solution_hydrogens geom
_atom_sites_solution_primary direct
_atom_sites_solution_secondary difmap
_audit_creation_method SHELXL-97
_cell_angle_alpha 90.00
_cell_angle_beta 90.4656(5)
_cell_angle_gamma 90.00
_cell_formula_units_Z 8
_cell_length_a 9.87150(10)
_cell_length_b 19.7664(3)
_cell_length_c 23.8995(4)
_cell_measurement_reflns_used 944
_cell_measurement_temperature 130(2)
_cell_volume 4663.21(12)
_computing_cell_refinement 'HKL Scalepack (Otwinowski & Minor 1997)'
_computing_data_collection KappaCCD
_computing_data_reduction 'HKL Scalepack (Otwinowski & Minor 1997)'
_computing_molecular_graphics 'maXus, Zortep'
_computing_publication_material 'SHELXL-97 (Sheldrick, 1997)'
_computing_structure_refinement 'SHELXL-97 (Sheldrick, 1997)'
_computing_structure_solution SIR97
_diffrn_ambient_temperature 130(2)
_diffrn_measured_fraction_theta_full 0.980
_diffrn_measured_fraction_theta_max 0.944
_diffrn_measurement_device_type 'Nonius KappaCCD'
_diffrn_measurement_method '\f and \w scans'
_diffrn_radiation_monochromator graphite
_diffrn_radiation_source 'fine-focus sealed tube'
_diffrn_radiation_type MoK\a
_diffrn_radiation_wavelength 0.71073
_diffrn_reflns_av_R_equivalents 0.0325
_diffrn_reflns_av_sigmaI/netI 0.0667
_diffrn_reflns_limit_h_max 13
_diffrn_reflns_limit_h_min -13
_diffrn_reflns_limit_k_max 24
_diffrn_reflns_limit_k_min -26
_diffrn_reflns_limit_l_max 31
_diffrn_reflns_limit_l_min -31
_diffrn_reflns_number 19246
_diffrn_reflns_theta_full 25.00
_diffrn_reflns_theta_max 28.29
_diffrn_reflns_theta_min 2.06
_exptl_absorpt_coefficient_mu 0.800
_exptl_absorpt_correction_T_max 0.8313
_exptl_absorpt_correction_T_min 0.7002
_exptl_absorpt_correction_type multi-scan
_exptl_absorpt_process_details HKL2000
_exptl_crystal_colour black
_exptl_crystal_density_diffrn 1.887
_exptl_crystal_density_method 'not measured'
_exptl_crystal_description prism
_exptl_crystal_F_000 2592
_exptl_crystal_size_max 0.48
_exptl_crystal_size_mid 0.26
_exptl_crystal_size_min 0.24
_refine_diff_density_max 1.059
_refine_diff_density_min -0.864
_refine_diff_density_rms 0.099
_refine_ls_extinction_method none
_refine_ls_goodness_of_fit_ref 1.010
_refine_ls_hydrogen_treatment constr
_refine_ls_matrix_type full
_refine_ls_number_parameters 685
_refine_ls_number_reflns 10926
_refine_ls_number_restraints 0
_refine_ls_restrained_S_all 1.010
_refine_ls_R_factor_all 0.1102
_refine_ls_R_factor_gt 0.0601
_refine_ls_shift/su_max 0.001
_refine_ls_shift/su_mean 0.000
_refine_ls_structure_factor_coef Fsqd
_refine_ls_weighting_details 'calc w=1/[\s^2^(Fo^2^)+(0.1009P)^2^+0.0000P] where P=(Fo^2^+2Fc^2^)/3'
_refine_ls_weighting_scheme calc
_refine_ls_wR_factor_gt 0.1535
_refine_ls_wR_factor_ref 0.1736
_reflns_number_gt 6482
_reflns_number_total 10926
_reflns_threshold_expression >2sigma(I)
_cod_data_source_file ic7015726-file009.cif
_cod_data_source_block shelxl
_cod_depositor_comments
;
The following automatic conversions were performed:

'_symmetry_cell_setting' value 'Monoclinic' changed to 'monoclinic'
according to
/usr/data/users/saulius/automatic-downloads/retrospective/ACS/lib/dictionaries/cif_core.dic
dictionary named 'cif_core.dic' version 2.4.2 from 2011-04-26.

Automatic conversion script
Id: cif_fix_values 2281 2013-09-26 08:29:07Z andrius 
;
_cod_original_sg_symbol_H-M 'P 21/c        '
_cod_database_code 4339187

loop_
_symmetry_equiv_pos_as_xyz
'x, y, z'
'-x, y+1/2, -z+1/2'
'-x, -y, -z'
'x, -y-1/2, z-1/2'

loop_
_atom_site_label
_atom_site_type_symbol
_atom_site_fract_x
_atom_site_fract_y
_atom_site_fract_z
_atom_site_U_iso_or_equiv
_atom_site_adp_type
_atom_site_occupancy
_atom_site_symmetry_multiplicity
_atom_site_calc_flag
_atom_site_refinement_flags
Ru1 Ru -0.63132(4) -0.27035(2) -0.013467(17) 0.05122(15) Uani 1 1 d .
Ru2 Ru -0.13210(4) -0.363535(19) -0.246036(16) 0.04303(14) Uani 1 1 d .
F1 F -1.0006(3) -0.13164(17) -0.06420(15) 0.0758(9) Uani 1 1 d .
F2 F -0.8325(4) -0.08925(19) -0.10779(14) 0.0874(11) Uani 1 1 d .
F3 F -0.9083(4) -0.04154(17) -0.03397(16) 0.0871(11) Uani 1 1 d .
F4 F -0.4669(5) -0.0992(2) 0.1102(2) 0.1200(16) Uani 1 1 d .
F5 F -0.6669(5) -0.0668(3) 0.1266(2) 0.141(2) Uani 1 1 d .
F6 F -0.5933(5) -0.1583(2) 0.15791(17) 0.1161(15) Uani 1 1 d .
F7 F -0.9851(6) -0.3373(3) 0.1023(3) 0.176(3) Uani 1 1 d .
F8 F -0.8896(5) -0.4317(3) 0.1266(3) 0.153(2) Uani 1 1 d .
F9 F -0.9815(6) -0.4171(4) 0.0515(3) 0.153(2) Uani 1 1 d .
F10 F -0.2986(4) -0.3951(2) 0.07816(17) 0.0979(12) Uani 1 1 d .
F11 F -0.4425(5) -0.4643(2) 0.1193(2) 0.1182(15) Uani 1 1 d .
F12 F -0.3854(5) -0.4736(3) 0.0317(3) 0.154(2) Uani 1 1 d .
F13 F -0.5095(4) -0.49537(19) -0.2805(2) 0.1083(15) Uani 1 1 d .
F14 F -0.4340(6) -0.5593(4) -0.2244(3) 0.202(4) Uani 1 1 d .
F15 F -0.4005(4) -0.5755(3) -0.3080(3) 0.198(4) Uani 1 1 d .
F16 F 0.1541(4) -0.5497(2) -0.2048(2) 0.1128(15) Uani 1 1 d .
F17 F 0.0629(3) -0.61011(17) -0.2669(2) 0.0996(14) Uani 1 1 d .
F18 F 0.1868(4) -0.5277(2) -0.2885(2) 0.1142(16) Uani 1 1 d .
F19 F -0.1563(12) -0.3894(3) -0.4433(2) 0.225(5) Uani 1 1 d .
F20 F 0.0137(7) -0.3301(7) -0.4265(2) 0.267(6) Uani 1 1 d .
F21 F -0.1504(6) -0.2871(2) -0.45691(17) 0.1253(18) Uani 1 1 d .
F22 F -0.4525(4) -0.1817(2) -0.34126(16) 0.1005(13) Uani 1 1 d .
F23 F -0.5140(3) -0.22670(16) -0.26522(15) 0.0743(9) Uani 1 1 d .
F24 F -0.3564(4) -0.15416(18) -0.2635(2) 0.0981(13) Uani 1 1 d .
O1 O -0.4960(4) -0.3383(2) 0.01817(16) 0.0623(10) Uani 1 1 d .
O2 O -0.7897(3) -0.31238(19) 0.02807(15) 0.0577(9) Uani 1 1 d .
O3 O -0.7675(3) -0.20234(17) -0.04562(14) 0.0502(8) Uani 1 1 d .
O4 O -0.5937(4) -0.21285(19) 0.05543(14) 0.0593(9) Uani 1 1 d .
O5 O -0.2929(3) -0.42733(16) -0.25874(13) 0.0473(8) Uani 1 1 d .
O6 O 0.0074(3) -0.43938(16) -0.24217(14) 0.0508(8) Uani 1 1 d .
O7 O -0.1018(3) -0.36517(18) -0.32999(14) 0.0551(9) Uani 1 1 d .
O8 O -0.2716(3) -0.28757(16) -0.25214(14) 0.0481(8) Uani 1 1 d .
N1 N -0.6502(4) -0.3285(2) -0.08358(17) 0.0541(11) Uani 1 1 d .
N2 N -0.4857(4) -0.2307(2) -0.06213(19) 0.0606(11) Uani 1 1 d .
N3 N -0.3705(5) -0.2373(3) -0.1441(2) 0.0780(14) Uani 1 1 d .
H3A H -0.3429 -0.2555 -0.1756 0.094 Uiso 1 1 calc R
N4 N -0.1476(4) -0.3602(2) -0.16099(18) 0.0545(11) Uani 1 1 d .
N5 N 0.0150(4) -0.2971(2) -0.2261(2) 0.0541(11) Uani 1 1 d .
N6 N 0.1275(6) -0.2397(3) -0.1579(3) 0.0909(17) Uani 1 1 d .
H6 H 0.1466 -0.2257 -0.1238 0.109 Uiso 1 1 calc R
C1 C -0.4136(8) -0.4322(4) 0.0702(3) 0.093(2) Uani 1 1 d .
C2 C -0.5314(7) -0.3843(3) 0.0530(3) 0.0679(16) Uani 1 1 d .
C3 C -0.6572(6) -0.3973(3) 0.0735(3) 0.0690(16) Uani 1 1 d .
H3B H -0.6654 -0.4344 0.0985 0.083 Uiso 1 1 calc R
C4 C -0.7731(6) -0.3618(3) 0.0613(3) 0.0650(15) Uani 1 1 d .
C5 C -0.9061(8) -0.3855(4) 0.0881(3) 0.0852(19) Uani 1 1 d .
C6 C -0.8815(6) -0.1007(3) -0.0568(2) 0.0580(13) Uani 1 1 d .
C7 C -0.7851(5) -0.1440(3) -0.0240(2) 0.0513(12) Uani 1 1 d .
C8 C -0.7293(5) -0.1183(3) 0.0251(2) 0.0593(14) Uani 1 1 d .
H8 H -0.7513 -0.0731 0.0349 0.071 Uiso 1 1 calc R
C9 C -0.6424(6) -0.1541(3) 0.0617(2) 0.0641(15) Uani 1 1 d .
C10 C -0.5956(7) -0.1186(3) 0.1140(3) 0.0753(17) Uani 1 1 d .
C11 C -0.7462(6) -0.3791(3) -0.0923(3) 0.0673(16) Uani 1 1 d .
H11 H -0.8069 -0.3889 -0.0628 0.081 Uiso 1 1 calc R
C12 C -0.7585(6) -0.4149(3) -0.1397(3) 0.0708(16) Uani 1 1 d .
H12 H -0.8263 -0.4487 -0.1442 0.085 Uiso 1 1 calc R
C13 C -0.6671(6) -0.4002(3) -0.1822(3) 0.0668(15) Uani 1 1 d .
H13 H -0.6741 -0.4235 -0.2168 0.080 Uiso 1 1 calc R
C14 C -0.5664(6) -0.3525(3) -0.1748(2) 0.0648(15) Uani 1 1 d .
H14 H -0.5009 -0.3446 -0.2029 0.078 Uiso 1 1 calc R
C15 C -0.5638(5) -0.3164(3) -0.1250(2) 0.0575(13) Uani 1 1 d .
C16 C -0.4701(5) -0.2612(3) -0.1113(2) 0.0587(14) Uani 1 1 d .
C17 C -0.3160(6) -0.1756(3) -0.1180(3) 0.0783(18) Uani 1 1 d .
H17A H -0.3437 -0.1345 -0.1387 0.094 Uiso 1 1 calc R
H17B H -0.2160 -0.1771 -0.1148 0.094 Uiso 1 1 calc R
C18 C -0.3860(7) -0.1796(4) -0.0583(3) 0.093(2) Uani 1 1 d .
H18A H -0.3183 -0.1910 -0.0290 0.111 Uiso 1 1 calc R
H18B H -0.4281 -0.1357 -0.0488 0.111 Uiso 1 1 calc R
C19 C -0.2368(7) -0.3962(3) -0.1282(3) 0.0770(18) Uani 1 1 d .
H19 H -0.2926 -0.4286 -0.1467 0.092 Uiso 1 1 calc R
C20 C -0.2519(8) -0.3898(4) -0.0737(3) 0.089(2) Uani 1 1 d .
H20 H -0.3180 -0.4149 -0.0538 0.107 Uiso 1 1 calc R
C21 C -0.1674(7) -0.3453(4) -0.0474(3) 0.0832(19) Uani 1 1 d .
H21 H -0.1747 -0.3389 -0.0082 0.100 Uiso 1 1 calc R
C22 C -0.0698(8) -0.3089(4) -0.0772(3) 0.083(2) Uani 1 1 d .
H22 H -0.0085 -0.2791 -0.0588 0.100 Uiso 1 1 calc R
C23 C -0.0666(6) -0.3180(3) -0.1338(3) 0.0637(14) Uani 1 1 d .
C24 C 0.0257(6) -0.2839(3) -0.1717(3) 0.0685(18) Uani 1 1 d .
C25 C 0.1970(7) -0.2199(3) -0.2065(3) 0.083(2) Uani 1 1 d .
H25A H 0.2937 -0.2331 -0.2046 0.100 Uiso 1 1 calc R
H25B H 0.1904 -0.1704 -0.2127 0.100 Uiso 1 1 calc R
C26 C 0.1159(6) -0.2620(4) -0.2553(3) 0.089(2) Uani 1 1 d .
H26A H 0.0753 -0.2308 -0.2832 0.107 Uiso 1 1 calc R
H26B H 0.1773 -0.2937 -0.2746 0.107 Uiso 1 1 calc R
C27 C -0.4039(6) -0.5293(3) -0.2720(3) 0.0669(15) Uani 1 1 d .
C28 C -0.2748(5) -0.4903(3) -0.2647(2) 0.0512(12) Uani 1 1 d .
C29 C -0.1536(5) -0.5251(3) -0.2647(2) 0.0576(13) Uani 1 1 d .
H29 H -0.1584 -0.5720 -0.2732 0.069 Uiso 1 1 calc R
C30 C -0.0277(5) -0.4996(3) -0.2538(2) 0.0515(12) Uani 1 1 d .
C31 C 0.0946(6) -0.5475(3) -0.2537(3) 0.0687(16) Uani 1 1 d .
C32 C -0.1166(8) -0.3340(5) -0.4233(3) 0.095(2) Uani 1 1 d .
C33 C -0.1573(6) -0.3245(3) -0.3634(2) 0.0613(14) Uani 1 1 d .
C34 C -0.2521(6) -0.2755(3) -0.3519(2) 0.0623(14) Uani 1 1 d .
H34 H -0.2859 -0.2494 -0.3824 0.075 Uiso 1 1 calc R
C35 C -0.3016(5) -0.2614(2) -0.2996(2) 0.0524(12) Uani 1 1 d .
C36 C -0.4063(6) -0.2050(3) -0.2935(2) 0.0607(14) Uani 1 1 d .

loop_
_atom_site_aniso_label
_atom_site_aniso_U_11
_atom_site_aniso_U_22
_atom_site_aniso_U_33
_atom_site_aniso_U_23
_atom_site_aniso_U_13
_atom_site_aniso_U_12
Ru1 0.0497(2) 0.0568(3) 0.0471(3) -0.01009(18) -0.00234(18) 0.00992(19)
Ru2 0.0455(2) 0.0403(2) 0.0433(2) -0.00128(16) 0.00145(16) 0.00109(16)
F1 0.065(2) 0.077(2) 0.085(2) -0.0015(18) -0.0105(18) 0.0136(18)
F2 0.114(3) 0.086(2) 0.062(2) 0.0207(18) 0.0180(19) 0.021(2)
F3 0.113(3) 0.058(2) 0.090(3) -0.0063(18) -0.010(2) 0.029(2)
F4 0.103(3) 0.130(4) 0.126(4) -0.051(3) -0.025(3) -0.007(3)
F5 0.145(4) 0.155(4) 0.123(4) -0.090(3) -0.064(3) 0.082(4)
F6 0.163(4) 0.123(4) 0.062(3) -0.021(2) -0.009(3) 0.008(3)
F7 0.152(5) 0.126(4) 0.252(8) 0.056(5) 0.116(5) 0.033(4)
F8 0.106(3) 0.184(5) 0.171(5) 0.108(5) 0.010(3) 0.002(3)
F9 0.115(4) 0.208(6) 0.136(4) 0.050(4) -0.012(3) -0.050(4)
F10 0.076(2) 0.110(3) 0.107(3) -0.004(2) -0.025(2) 0.038(2)
F11 0.120(3) 0.103(3) 0.131(4) 0.040(3) -0.015(3) 0.023(3)
F12 0.146(4) 0.116(4) 0.198(5) -0.078(4) -0.069(4) 0.088(3)
F13 0.053(2) 0.069(2) 0.202(5) -0.009(3) -0.027(2) -0.0017(18)
F14 0.128(4) 0.286(8) 0.191(6) 0.139(6) -0.044(4) -0.124(5)
F15 0.058(2) 0.197(6) 0.338(9) -0.191(7) 0.044(4) -0.045(3)
F16 0.095(3) 0.112(3) 0.131(4) -0.029(3) -0.042(3) 0.048(3)
F17 0.0544(19) 0.056(2) 0.189(4) -0.024(2) -0.006(2) 0.0082(16)
F18 0.081(2) 0.084(3) 0.179(4) 0.015(3) 0.063(3) 0.024(2)
F19 0.528(16) 0.079(3) 0.069(3) -0.012(3) 0.112(6) 0.002(5)
F20 0.126(5) 0.582(19) 0.093(4) 0.052(7) 0.056(4) 0.114(8)
F21 0.198(5) 0.120(3) 0.058(2) 0.016(2) 0.023(3) 0.007(4)
F22 0.101(3) 0.117(3) 0.084(3) 0.035(2) 0.008(2) 0.045(3)
F23 0.065(2) 0.065(2) 0.093(3) 0.0042(17) 0.0108(18) 0.0143(16)
F24 0.087(3) 0.0472(18) 0.160(4) -0.011(2) -0.030(3) 0.0078(17)
O1 0.057(2) 0.071(2) 0.058(2) -0.022(2) -0.0115(18) 0.0247(19)
O2 0.056(2) 0.062(2) 0.055(2) 0.0030(18) -0.0027(17) 0.0053(17)
O3 0.0466(18) 0.055(2) 0.0492(19) -0.0035(16) -0.0040(15) 0.0044(16)
O4 0.059(2) 0.065(2) 0.053(2) -0.0193(17) -0.0094(17) 0.0161(18)
O5 0.0431(17) 0.0434(19) 0.056(2) -0.0023(15) 0.0101(14) -0.0011(14)
O6 0.0481(18) 0.0456(19) 0.059(2) -0.0057(15) 0.0016(16) 0.0063(15)
O7 0.054(2) 0.063(2) 0.049(2) 0.0024(17) 0.0069(16) -0.0028(17)
O8 0.0484(18) 0.0442(18) 0.052(2) 0.0018(15) 0.0012(15) -0.0031(15)
N1 0.052(2) 0.056(3) 0.055(3) -0.010(2) -0.002(2) 0.018(2)
N2 0.048(2) 0.074(3) 0.060(3) -0.001(2) 0.003(2) 0.009(2)
N3 0.080(3) 0.084(4) 0.071(3) -0.018(3) 0.008(3) 0.001(3)
N4 0.061(3) 0.053(3) 0.049(2) -0.001(2) -0.005(2) 0.019(2)
N5 0.045(2) 0.039(2) 0.079(3) -0.005(2) -0.007(2) 0.0040(18)
N6 0.085(4) 0.093(4) 0.095(4) -0.015(3) -0.015(3) -0.005(3)
C1 0.089(5) 0.090(5) 0.098(6) -0.026(5) -0.030(4) 0.023(4)
C2 0.080(4) 0.055(3) 0.068(4) -0.016(3) -0.025(3) 0.019(3)
C3 0.068(4) 0.054(3) 0.085(4) -0.001(3) -0.018(3) 0.002(3)
C4 0.075(4) 0.059(3) 0.061(3) -0.004(3) -0.015(3) 0.005(3)
C5 0.082(5) 0.097(5) 0.076(5) 0.019(4) -0.002(4) 0.007(4)
C6 0.071(4) 0.049(3) 0.054(3) -0.008(2) 0.003(3) 0.001(3)
C7 0.050(3) 0.057(3) 0.047(3) 0.002(2) 0.006(2) -0.002(2)
C8 0.052(3) 0.058(3) 0.068(4) -0.010(3) 0.003(3) 0.008(3)
C9 0.067(4) 0.073(4) 0.052(3) -0.016(3) 0.000(3) -0.005(3)
C10 0.087(5) 0.075(4) 0.064(4) -0.021(3) -0.010(3) 0.023(4)
C11 0.080(4) 0.059(3) 0.063(4) -0.004(3) -0.015(3) 0.003(3)
C12 0.066(4) 0.070(4) 0.076(4) -0.008(3) -0.001(3) 0.014(3)
C13 0.075(4) 0.060(3) 0.065(4) -0.008(3) -0.010(3) 0.010(3)
C14 0.079(4) 0.068(4) 0.047(3) -0.009(3) 0.002(3) 0.030(3)
C15 0.057(3) 0.057(3) 0.058(3) -0.002(3) -0.005(3) 0.023(3)
C16 0.050(3) 0.080(4) 0.046(3) 0.008(3) 0.006(2) 0.027(3)
C17 0.063(4) 0.088(5) 0.084(4) -0.006(4) -0.010(3) 0.026(3)
C18 0.065(4) 0.095(5) 0.118(6) -0.021(4) -0.022(4) -0.011(4)
C19 0.090(4) 0.070(4) 0.072(4) 0.022(3) 0.032(3) 0.027(3)
C20 0.095(5) 0.090(5) 0.083(5) 0.012(4) 0.005(4) 0.008(4)
C21 0.077(4) 0.095(5) 0.078(5) -0.017(4) -0.009(4) 0.011(4)
C22 0.107(5) 0.082(4) 0.060(4) -0.028(3) -0.036(4) 0.041(4)
C23 0.061(3) 0.061(3) 0.069(4) -0.009(3) -0.007(3) 0.013(3)
C24 0.058(3) 0.056(3) 0.092(5) -0.030(3) -0.033(3) 0.016(3)
C25 0.087(5) 0.059(4) 0.103(6) -0.008(4) -0.041(4) 0.020(3)
C26 0.069(4) 0.069(4) 0.130(6) 0.019(4) 0.022(4) 0.012(3)
C27 0.063(4) 0.039(3) 0.099(5) -0.001(3) 0.011(3) -0.001(3)
C28 0.052(3) 0.046(3) 0.056(3) 0.002(2) 0.006(2) 0.000(2)
C29 0.056(3) 0.043(3) 0.073(4) -0.002(2) 0.001(3) 0.003(2)
C30 0.047(3) 0.045(3) 0.062(3) 0.002(2) 0.009(2) 0.004(2)
C31 0.049(3) 0.050(3) 0.108(5) -0.011(3) 0.007(3) 0.009(3)
C32 0.094(5) 0.134(7) 0.059(4) 0.006(5) 0.017(4) 0.045(5)
C33 0.068(3) 0.069(4) 0.047(3) 0.003(3) 0.012(3) 0.000(3)
C34 0.060(3) 0.073(4) 0.055(3) 0.014(3) 0.007(3) -0.001(3)
C35 0.058(3) 0.045(3) 0.054(3) 0.005(2) 0.003(2) -0.006(2)
C36 0.061(3) 0.056(3) 0.065(4) 0.013(3) -0.008(3) 0.000(3)

loop_
_atom_type_symbol
_atom_type_description
_atom_type_scat_dispersion_real
_atom_type_scat_dispersion_imag
_atom_type_scat_source
C C 0.0033 0.0016 'International Tables Vol C Tables 4.2.6.8 and 6.1.1.4'
H H 0.0000 0.0000 'International Tables Vol C Tables 4.2.6.8 and 6.1.1.4'
N N 0.0061 0.0033 'International Tables Vol C Tables 4.2.6.8 and 6.1.1.4'
O O 0.0106 0.0060 'International Tables Vol C Tables 4.2.6.8 and 6.1.1.4'
F F 0.0171 0.0103 'International Tables Vol C Tables 4.2.6.8 and 6.1.1.4'
Ru Ru -1.2594 0.8363 'International Tables Vol C Tables 4.2.6.8 and 6.1.1.4'

loop_
_geom_angle_atom_site_label_1
_geom_angle_atom_site_label_2
_geom_angle_atom_site_label_3
_geom_angle
N2 Ru1 O4 97.11(17)
N2 Ru1 O1 90.11(18)
O4 Ru1 O1 87.29(14)
N2 Ru1 O2 173.89(16)
O4 Ru1 O2 88.24(15)
O1 Ru1 O2 93.09(16)
N2 Ru1 N1 78.77(18)
O4 Ru1 N1 174.70(16)
O1 Ru1 N1 89.36(15)
O2 Ru1 N1 96.05(16)
N2 Ru1 O3 89.85(15)
O4 Ru1 O3 92.99(13)
O1 Ru1 O3 179.71(14)
O2 Ru1 O3 86.92(13)
N1 Ru1 O3 90.35(14)
N5 Ru2 O7 97.58(17)
N5 Ru2 O6 89.03(14)
O7 Ru2 O6 85.87(14)
N5 Ru2 N4 78.68(19)
O7 Ru2 N4 175.73(16)
O6 Ru2 N4 91.98(14)
N5 Ru2 O8 91.27(14)
O7 Ru2 O8 92.63(14)
O6 Ru2 O8 178.50(13)
N4 Ru2 O8 89.52(14)
N5 Ru2 O5 173.71(15)
O7 Ru2 O5 87.94(13)
O6 Ru2 O5 94.39(13)
N4 Ru2 O5 95.91(16)
O8 Ru2 O5 85.45(13)
C2 O1 Ru1 121.8(4)
C4 O2 Ru1 121.5(4)
C7 O3 Ru1 122.2(3)
C9 O4 Ru1 122.8(3)
C28 O5 Ru2 120.8(3)
C30 O6 Ru2 119.8(3)
C33 O7 Ru2 123.4(3)
C35 O8 Ru2 120.8(3)
C15 N1 C11 117.1(5)
C15 N1 Ru1 117.0(4)
C11 N1 Ru1 125.8(4)
C16 N2 C18 107.2(5)
C16 N2 Ru1 115.0(4)
C18 N2 Ru1 137.8(4)
C16 N3 C17 108.0(5)
C16 N3 H3A 126.0
C17 N3 H3A 126.0
C23 N4 C19 115.7(5)
C23 N4 Ru2 117.3(4)
C19 N4 Ru2 127.0(4)
C24 N5 C26 109.7(5)
C24 N5 Ru2 114.3(4)
C26 N5 Ru2 136.0(5)
C24 N6 C25 109.9(6)
C24 N6 H6 125.1
C25 N6 H6 125.1
F12 C1 F10 105.2(7)
F12 C1 F11 111.9(7)
F10 C1 F11 108.0(6)
F12 C1 C2 111.8(6)
F10 C1 C2 109.3(6)
F11 C1 C2 110.5(7)
O1 C2 C3 128.3(5)
O1 C2 C1 113.4(6)
C3 C2 C1 118.2(7)
C2 C3 C4 126.1(6)
C2 C3 H3B 117.0
C4 C3 H3B 117.0
O2 C4 C3 129.1(6)
O2 C4 C5 112.9(5)
C3 C4 C5 117.9(6)
F7 C5 F9 100.8(7)
F7 C5 F8 114.1(7)
F9 C5 F8 101.8(7)
F7 C5 C4 114.1(7)
F9 C5 C4 110.5(6)
F8 C5 C4 113.9(6)
F3 C6 F2 107.6(4)
F3 C6 F1 106.4(5)
F2 C6 F1 106.4(4)
F3 C6 C7 114.8(5)
F2 C6 C7 110.0(4)
F1 C6 C7 111.3(4)
O3 C7 C8 128.2(5)
O3 C7 C6 113.1(4)
C8 C7 C6 118.7(5)
C7 C8 C9 125.2(5)
C7 C8 H8 117.4
C9 C8 H8 117.4
O4 C9 C8 128.1(5)
O4 C9 C10 114.4(5)
C8 C9 C10 117.5(5)
F5 C10 F6 107.2(6)
F5 C10 F4 108.2(6)
F6 C10 F4 102.5(6)
F5 C10 C9 113.8(5)
F6 C10 C9 112.9(6)
F4 C10 C9 111.4(6)
C12 C11 N1 124.3(6)
C12 C11 H11 117.9
N1 C11 H11 117.9
C11 C12 C13 116.8(6)
C11 C12 H12 121.6
C13 C12 H12 121.6
C14 C13 C12 121.3(6)
C14 C13 H13 119.4
C12 C13 H13 119.4
C13 C14 C15 118.0(6)
C13 C14 H14 121.0
C15 C14 H14 121.0
N1 C15 C14 122.5(6)
N1 C15 C16 112.0(5)
C14 C15 C16 125.5(5)
N2 C16 N3 116.4(5)
N2 C16 C15 117.2(5)
N3 C16 C15 126.4(5)
N3 C17 C18 100.4(5)
N3 C17 H17A 111.7
C18 C17 H17A 111.7
N3 C17 H17B 111.7
C18 C17 H17B 111.7
H17A C17 H17B 109.5
N2 C18 C17 106.5(5)
N2 C18 H18A 110.4
C17 C18 H18A 110.4
N2 C18 H18B 110.4
C17 C18 H18B 110.4
H18A C18 H18B 108.6
C20 C19 N4 126.1(7)
C20 C19 H19 117.0
N4 C19 H19 117.0
C19 C20 C21 116.4(7)
C19 C20 H20 121.8
C21 C20 H20 121.8
C20 C21 C22 121.2(7)
C20 C21 H21 119.4
C22 C21 H21 119.4
C23 C22 C21 117.3(7)
C23 C22 H22 121.4
C21 C22 H22 121.4
N4 C23 C22 123.4(7)
N4 C23 C24 111.5(5)
C22 C23 C24 125.1(6)
N5 C24 N6 114.4(7)
N5 C24 C23 118.2(5)
N6 C24 C23 127.4(6)
N6 C25 C26 101.9(6)
N6 C25 H25A 111.4
C26 C25 H25A 111.4
N6 C25 H25B 111.4
C26 C25 H25B 111.4
H25A C25 H25B 109.2
N5 C26 C25 104.1(6)
N5 C26 H26A 110.9
C25 C26 H26A 110.9
N5 C26 H26B 110.9
C25 C26 H26B 110.9
H26A C26 H26B 109.0
F13 C27 F15 107.8(6)
F13 C27 F14 100.8(6)
F15 C27 F14 105.8(7)
F13 C27 C28 116.7(5)
F15 C27 C28 115.2(5)
F14 C27 C28 109.1(5)
O5 C28 C29 127.9(5)
O5 C28 C27 113.4(4)
C29 C28 C27 118.7(5)
C30 C29 C28 127.1(5)
C30 C29 H29 116.4
C28 C29 H29 116.4
O6 C30 C29 129.4(5)
O6 C30 C31 111.4(4)
C29 C30 C31 119.1(5)
F18 C31 F16 105.7(5)
F18 C31 F17 107.3(5)
F16 C31 F17 106.8(5)
F18 C31 C30 111.6(5)
F16 C31 C30 111.6(5)
F17 C31 C30 113.3(5)
F19 C32 F21 108.5(7)
F19 C32 F20 109.7(9)
F21 C32 F20 100.1(9)
F19 C32 C33 112.7(7)
F21 C32 C33 116.2(6)
F20 C32 C33 108.9(7)
O7 C33 C34 128.1(5)
O7 C33 C32 114.0(5)
C34 C33 C32 117.8(5)
C35 C34 C33 124.9(5)
C35 C34 H34 117.5
C33 C34 H34 117.5
O8 C35 C34 130.0(5)
O8 C35 C36 111.2(4)
C34 C35 C36 118.8(5)
F22 C36 F24 109.2(5)
F22 C36 F23 106.3(4)
F24 C36 F23 105.3(5)
F22 C36 C35 113.8(5)
F24 C36 C35 110.9(4)
F23 C36 C35 110.9(4)

loop_
_geom_bond_atom_site_label_1
_geom_bond_atom_site_label_2
_geom_bond_distance
Ru1 N2 2.015(5)
Ru1 O4 2.032(3)
Ru1 O1 2.035(4)
Ru1 O2 2.036(4)
Ru1 N1 2.039(4)
Ru1 O3 2.047(3)
Ru2 N5 2.012(4)
Ru2 O7 2.031(3)
Ru2 O6 2.037(3)
Ru2 N4 2.041(4)
Ru2 O8 2.042(3)
Ru2 O5 2.048(3)
F1 C6 1.336(6)
F2 C6 1.335(6)
F3 C6 1.318(6)
F4 C10 1.331(8)
F5 C10 1.280(7)
F6 C10 1.311(8)
F7 C5 1.278(9)
F8 C5 1.305(8)
F9 C5 1.304(9)
F10 C1 1.364(8)
F11 C1 1.367(9)
F12 C1 1.265(8)
F13 C27 1.254(7)
F14 C27 1.318(8)
F15 C27 1.257(7)
F16 C31 1.305(7)
F17 C31 1.314(6)
F18 C31 1.297(7)
F19 C32 1.257(11)
F20 C32 1.292(10)
F21 C32 1.270(8)
F22 C36 1.311(6)
F23 C36 1.335(6)
F24 C36 1.327(7)
O1 C2 1.283(8)
O2 C4 1.268(6)
O3 C7 1.276(6)
O4 C9 1.266(7)
O5 C28 1.266(6)
O6 C30 1.270(6)
O7 C33 1.256(6)
O8 C35 1.280(6)
N1 C15 1.332(7)
N1 C11 1.394(7)
N2 C16 1.331(7)
N2 C18 1.413(8)
N3 C16 1.348(7)
N3 C17 1.470(8)
N3 H3A 0.8800
N4 C23 1.324(7)
N4 C19 1.380(7)
N5 C24 1.330(7)
N5 C26 1.404(8)
N6 C24 1.369(8)
N6 C25 1.410(9)
N6 H6 0.8800
C1 C2 1.551(9)
C2 C3 1.363(9)
C3 C4 1.371(8)
C3 H3B 0.9500
C4 C5 1.539(10)
C6 C7 1.497(8)
C7 C8 1.389(8)
C8 C9 1.409(8)
C8 H8 0.9500
C9 C10 1.503(8)
C11 C12 1.341(8)
C11 H11 0.9500
C12 C13 1.394(8)
C12 H12 0.9500
C13 C14 1.380(8)
C13 H13 0.9500
C14 C15 1.388(8)
C14 H14 0.9500
C15 C16 1.465(8)
C17 C18 1.591(10)
C17 H17A 0.9900
C17 H17B 0.9900
C18 H18A 0.9900
C18 H18B 0.9900
C19 C20 1.319(9)
C19 H19 0.9500
C20 C21 1.362(10)
C20 H20 0.9500
C21 C22 1.402(10)
C21 H21 0.9500
C22 C23 1.365(8)
C22 H22 0.9500
C23 C24 1.455(9)
C25 C26 1.636(9)
C25 H25A 0.9900
C25 H25B 0.9900
C26 H26A 0.9900
C26 H26B 0.9900
C27 C28 1.498(8)
C28 C29 1.380(7)
C29 C30 1.364(7)
C29 H29 0.9500
C30 C31 1.535(7)
C32 C33 1.501(8)
C33 C34 1.377(8)
C34 C35 1.374(8)
C34 H34 0.9500
C35 C36 1.527(8)

loop_
_geom_torsion_atom_site_label_1
_geom_torsion_atom_site_label_2
_geom_torsion_atom_site_label_3
_geom_torsion_atom_site_label_4
_geom_torsion
N2 Ru1 O1 C2 -176.6(4)
O4 Ru1 O1 C2 86.2(4)
O2 Ru1 O1 C2 -1.8(4)
N1 Ru1 O1 C2 -97.9(4)
O4 Ru1 O2 C4 -84.5(4)
O1 Ru1 O2 C4 2.7(4)
N1 Ru1 O2 C4 92.4(4)
O3 Ru1 O2 C4 -177.6(4)
N2 Ru1 O3 C7 -88.9(4)
O4 Ru1 O3 C7 8.2(4)
O2 Ru1 O3 C7 96.2(4)
N1 Ru1 O3 C7 -167.7(4)
N2 Ru1 O4 C9 84.4(4)
O1 Ru1 O4 C9 174.2(4)
O2 Ru1 O4 C9 -92.6(4)
O3 Ru1 O4 C9 -5.8(4)
O7 Ru2 O5 C28 81.3(4)
O6 Ru2 O5 C28 -4.4(4)
N4 Ru2 O5 C28 -96.9(4)
O8 Ru2 O5 C28 174.1(4)
N5 Ru2 O6 C30 -177.5(4)
O7 Ru2 O6 C30 -79.8(4)
N4 Ru2 O6 C30 103.9(4)
O5 Ru2 O6 C30 7.8(4)
N5 Ru2 O7 C33 -88.0(4)
O6 Ru2 O7 C33 -176.4(4)
O8 Ru2 O7 C33 3.7(4)
O5 Ru2 O7 C33 89.0(4)
N5 Ru2 O8 C35 96.4(4)
O7 Ru2 O8 C35 -1.3(3)
N4 Ru2 O8 C35 175.0(4)
O5 Ru2 O8 C35 -89.0(3)
N2 Ru1 N1 C15 1.7(3)
O1 Ru1 N1 C15 -88.5(4)
O2 Ru1 N1 C15 178.4(3)
O3 Ru1 N1 C15 91.5(3)
N2 Ru1 N1 C11 -177.5(4)
O1 Ru1 N1 C11 92.3(4)
O2 Ru1 N1 C11 -0.8(4)
O3 Ru1 N1 C11 -87.7(4)
O4 Ru1 N2 C16 174.0(4)
O1 Ru1 N2 C16 86.7(4)
N1 Ru1 N2 C16 -2.6(4)
O3 Ru1 N2 C16 -93.0(4)
O4 Ru1 N2 C18 -2.0(6)
O1 Ru1 N2 C18 -89.3(6)
N1 Ru1 N2 C18 -178.6(6)
O3 Ru1 N2 C18 91.0(6)
N5 Ru2 N4 C23 2.7(4)
O6 Ru2 N4 C23 91.3(4)
O8 Ru2 N4 C23 -88.7(4)
O5 Ru2 N4 C23 -174.0(4)
N5 Ru2 N4 C19 -179.2(4)
O6 Ru2 N4 C19 -90.6(4)
O8 Ru2 N4 C19 89.4(4)
O5 Ru2 N4 C19 4.0(4)
O7 Ru2 N5 C24 -179.4(3)
O6 Ru2 N5 C24 -93.7(4)
N4 Ru2 N5 C24 -1.5(3)
O8 Ru2 N5 C24 87.7(4)
O7 Ru2 N5 C26 -2.6(5)
O6 Ru2 N5 C26 83.1(5)
N4 Ru2 N5 C26 175.3(5)
O8 Ru2 N5 C26 -95.4(5)
Ru1 O1 C2 C3 1.6(8)
Ru1 O1 C2 C1 178.0(4)
F12 C1 C2 O1 -74.8(8)
F10 C1 C2 O1 41.2(8)
F11 C1 C2 O1 159.9(5)
F12 C1 C2 C3 102.0(9)
F10 C1 C2 C3 -142.0(6)
F11 C1 C2 C3 -23.3(8)
O1 C2 C3 C4 -1.4(10)
C1 C2 C3 C4 -177.7(6)
Ru1 O2 C4 C3 -3.5(8)
Ru1 O2 C4 C5 179.9(4)
C2 C3 C4 O2 2.6(10)
C2 C3 C4 C5 179.0(6)
O2 C4 C5 F7 -40.1(9)
C3 C4 C5 F7 142.9(7)
O2 C4 C5 F9 72.6(8)
C3 C4 C5 F9 -104.3(7)
O2 C4 C5 F8 -173.5(6)
C3 C4 C5 F8 9.5(10)
Ru1 O3 C7 C8 -6.0(7)
Ru1 O3 C7 C6 175.5(3)
F3 C6 C7 O3 176.3(4)
F2 C6 C7 O3 -62.2(6)
F1 C6 C7 O3 55.4(6)
F3 C6 C7 C8 -2.4(7)
F2 C6 C7 C8 119.1(5)
F1 C6 C7 C8 -123.3(5)
O3 C7 C8 C9 -1.6(9)
C6 C7 C8 C9 176.8(5)
Ru1 O4 C9 C8 0.9(8)
Ru1 O4 C9 C10 -176.6(4)
C7 C8 C9 O4 4.6(10)
C7 C8 C9 C10 -178.0(6)
O4 C9 C10 F5 -165.0(6)
C8 C9 C10 F5 17.2(9)
O4 C9 C10 F6 -42.5(8)
C8 C9 C10 F6 139.8(6)
O4 C9 C10 F4 72.3(7)
C8 C9 C10 F4 -105.5(6)
C15 N1 C11 C12 -1.5(8)
Ru1 N1 C11 C12 177.7(4)
N1 C11 C12 C13 0.9(9)
C11 C12 C13 C14 1.9(8)
C12 C13 C14 C15 -3.9(8)
C11 N1 C15 C14 -0.7(7)
Ru1 N1 C15 C14 -180.0(4)
C11 N1 C15 C16 178.7(4)
Ru1 N1 C15 C16 -0.6(5)
C13 C14 C15 N1 3.3(8)
C13 C14 C15 C16 -176.1(5)
C18 N2 C16 N3 -0.7(7)
Ru1 N2 C16 N3 -177.9(4)
C18 N2 C16 C15 -179.6(5)
Ru1 N2 C16 C15 3.2(6)
C17 N3 C16 N2 -7.5(7)
C17 N3 C16 C15 171.3(5)
N1 C15 C16 N2 -1.8(6)
C14 C15 C16 N2 177.6(5)
N1 C15 C16 N3 179.5(5)
C14 C15 C16 N3 -1.1(8)
C16 N3 C17 C18 11.0(6)
C16 N2 C18 C17 7.9(6)
Ru1 N2 C18 C17 -175.9(4)
N3 C17 C18 N2 -11.5(6)
C23 N4 C19 C20 3.2(8)
Ru2 N4 C19 C20 -174.8(5)
N4 C19 C20 C21 -2.7(10)
C19 C20 C21 C22 -0.3(10)
C20 C21 C22 C23 2.4(10)
C19 N4 C23 C22 -0.8(8)
Ru2 N4 C23 C22 177.5(4)
C19 N4 C23 C24 178.5(4)
Ru2 N4 C23 C24 -3.2(6)
C21 C22 C23 N4 -1.9(9)
C21 C22 C23 C24 179.0(6)
C26 N5 C24 N6 1.1(6)
Ru2 N5 C24 N6 178.8(4)
C26 N5 C24 C23 -177.4(5)
Ru2 N5 C24 C23 0.3(6)
C25 N6 C24 N5 -0.6(7)
C25 N6 C24 C23 177.7(5)
N4 C23 C24 N5 1.9(7)
C22 C23 C24 N5 -178.8(5)
N4 C23 C24 N6 -176.3(5)
C22 C23 C24 N6 2.9(9)
C24 N6 C25 C26 -0.1(7)
C24 N5 C26 C25 -1.0(6)
Ru2 N5 C26 C25 -178.0(4)
N6 C25 C26 N5 0.7(6)
Ru2 O5 C28 C29 -1.1(7)
Ru2 O5 C28 C27 178.4(3)
F13 C27 C28 O5 11.2(8)
F15 C27 C28 O5 139.1(7)
F14 C27 C28 O5 -102.2(7)
F13 C27 C28 C29 -169.3(6)
F15 C27 C28 C29 -41.4(9)
F14 C27 C28 C29 77.4(8)
O5 C28 C29 C30 5.6(10)
C27 C28 C29 C30 -173.8(6)
Ru2 O6 C30 C29 -6.5(8)
Ru2 O6 C30 C31 174.6(4)
C28 C29 C30 O6 -1.0(10)
C28 C29 C30 C31 177.7(6)
O6 C30 C31 F18 -57.1(7)
C29 C30 C31 F18 123.9(6)
O6 C30 C31 F16 60.9(7)
C29 C30 C31 F16 -118.1(6)
O6 C30 C31 F17 -178.4(5)
C29 C30 C31 F17 2.6(8)
Ru2 O7 C33 C34 -4.3(8)
Ru2 O7 C33 C32 178.3(5)
F19 C32 C33 O7 66.2(9)
F21 C32 C33 O7 -167.8(7)
F20 C32 C33 O7 -55.8(11)
F19 C32 C33 C34 -111.5(8)
F21 C32 C33 C34 14.5(11)
F20 C32 C33 C34 126.5(9)
O7 C33 C34 C35 1.5(10)
C32 C33 C34 C35 178.8(7)
Ru2 O8 C35 C34 -0.8(7)
Ru2 O8 C35 C36 -179.1(3)
C33 C34 C35 O8 1.5(10)
C33 C34 C35 C36 179.7(5)
O8 C35 C36 F22 -172.5(4)
C34 C35 C36 F22 9.0(7)
O8 C35 C36 F24 63.9(6)
C34 C35 C36 F24 -114.6(6)
O8 C35 C36 F23 -52.7(6)
C34 C35 C36 F23 128.8(5)
